data_2235171
loop_
_publ_author_name
'Liu, Li-Ping'
'Wang, Xiao-Dan'
'Zhang, Shuang'
'Gao, Jin-Sheng'

_publ_section_title
;
 2-(4-Isopropyl-4-methyl-5-oxo-4,5-dihydro-1<i>H</i>-imidazol-2-yl)-5-methylnicotinic
 acid
;
_journal_coeditor_code NG5267
_journal_issue 6
_journal_name_full 'Acta Crystallographica Section E'
_journal_page_first o1692
_journal_paper_doi 10.1107/S1600536812020478
_journal_volume 68
_journal_year 2012
_chemical_formula_iupac 'C14 H17 N3 O3'
_chemical_formula_moiety 'C14 H17 N3 O3'
_chemical_formula_sum 'C14 H17 N3 O3'
_chemical_formula_weight 275.31
_chemical_name_systematic
;
2-(4-Isopropyl-4-methyl-5-oxo-4,5-dihydro-1<i>H</i>-imidazol-2-yl)-
5-methylnicotinic acid
;
_space_group_IT_number 14
_symmetry_cell_setting monoclinic
_symmetry_space_group_name_Hall '-P 2ybc'
_symmetry_space_group_name_H-M 'P 1 21/c 1'
_atom_sites_solution_hydrogens geom
_atom_sites_solution_primary direct
_atom_sites_solution_secondary difmap
_audit_creation_method SHELXL-97
_cell_angle_alpha 90.00
_cell_angle_beta 94.17(3)
_cell_angle_gamma 90.00
_cell_formula_units_Z 4
_cell_length_a 12.102(2)
_cell_length_b 16.035(3)
_cell_length_c 7.2883(15)
_cell_measurement_reflns_used 10539
_cell_measurement_temperature 293(2)
_cell_measurement_theta_max 27.43
_cell_measurement_theta_min 3.05
_cell_volume 1410.6(5)
_computing_cell_refinement 'RAPID-AUTO (Rigaku, 1998)'
_computing_data_collection 'RAPID-AUTO (Rigaku, 1998)'
_computing_data_reduction 'CrystalClear (Rigaku/MSC, 2002)'
_computing_molecular_graphics 'SHELXTL (Sheldrick, 2008)'
_computing_publication_material 'SHELXL97 (Sheldrick, 2008)'
_computing_structure_refinement 'SHELXL97 (Sheldrick, 2008)'
_computing_structure_solution 'SHELXS97 (Sheldrick, 2008)'
_diffrn_ambient_temperature 293(2)
_diffrn_measured_fraction_theta_full 0.992
_diffrn_measured_fraction_theta_max 0.992
_diffrn_measurement_device_type 'Rigaku R-AXIS RAPID'
_diffrn_measurement_method '\w scan'
_diffrn_radiation_monochromator graphite
_diffrn_radiation_source 'fine-focus sealed tube'
_diffrn_radiation_type MoK\a
_diffrn_radiation_wavelength 0.71073
_diffrn_reflns_av_R_equivalents 0.0331
_diffrn_reflns_av_sigmaI/netI 0.0313
_diffrn_reflns_limit_h_max 15
_diffrn_reflns_limit_h_min -15
_diffrn_reflns_limit_k_max 20
_diffrn_reflns_limit_k_min -20
_diffrn_reflns_limit_l_max 9
_diffrn_reflns_limit_l_min -9
_diffrn_reflns_number 13471
_diffrn_reflns_theta_full 27.45
_diffrn_reflns_theta_max 27.45
_diffrn_reflns_theta_min 3.05
_diffrn_standards_decay_% 0
_diffrn_standards_interval_count 0
_diffrn_standards_interval_time 0
_diffrn_standards_number 0
_exptl_absorpt_coefficient_mu 0.093
_exptl_absorpt_correction_T_max 0.9836
_exptl_absorpt_correction_T_min 0.9461
_exptl_absorpt_correction_type multi-scan
_exptl_absorpt_process_details '(ABSCOR; Higashi, 1995)'
_exptl_crystal_colour colorless
_exptl_crystal_density_diffrn 1.296
_exptl_crystal_density_method 'not measured'
_exptl_crystal_description block
_exptl_crystal_F_000 584
_exptl_crystal_size_max 0.60
_exptl_crystal_size_mid 0.30
_exptl_crystal_size_min 0.18
_refine_diff_density_max 0.275
_refine_diff_density_min -0.171
_refine_ls_extinction_method none
_refine_ls_goodness_of_fit_ref 0.996
_refine_ls_hydrogen_treatment mixed
_refine_ls_matrix_type full
_refine_ls_number_parameters 192
_refine_ls_number_reflns 3202
_refine_ls_number_restraints 2
_refine_ls_restrained_S_all 0.996
_refine_ls_R_factor_all 0.0628
_refine_ls_R_factor_gt 0.0455
_refine_ls_shift/su_max 0.001
_refine_ls_shift/su_mean 0.000
_refine_ls_structure_factor_coef Fsqd
_refine_ls_weighting_details 'calc w=1/[\s^2^(Fo^2^)+(0.0979P)^2^+0.0000P] where P=(Fo^2^+2Fc^2^)/3'
_refine_ls_weighting_scheme calc
_refine_ls_wR_factor_gt 0.1344
_refine_ls_wR_factor_ref 0.1445
_reflns_number_gt 2234
_reflns_number_total 3202
_reflns_threshold_expression I>2sigma(I)
_cod_data_source_file ng5267.cif
_cod_data_source_block I
_cod_original_sg_symbol_H-M 'P 21/c'
_cod_database_code 2235171
_cod_database_fobs_code 2235171

loop_
_symmetry_equiv_pos_as_xyz
'x, y, z'
'-x, y+1/2, -z+1/2'
'-x, -y, -z'
'x, -y-1/2, z-1/2'

loop_
_atom_site_type_symbol
_atom_site_label
_atom_site_fract_x
_atom_site_fract_y
_atom_site_fract_z
_atom_site_U_iso_or_equiv
_atom_site_adp_type
_atom_site_calc_flag
_atom_site_refinement_flags
_atom_site_occupancy
_atom_site_symmetry_multiplicity
C C1 1.01695(11) 0.78025(8) 0.26937(16) 0.0326(3) Uani d . 1 1
C C2 1.12083(12) 0.76017(9) 0.35266(18) 0.0377(3) Uani d . 1 1
H H2 1.1400 0.7043 0.3680 0.045 Uiso calc R 1 1
C C3 1.19647(12) 0.82072(10) 0.41336(19) 0.0414(3) Uani d . 1 1
C C4 1.16383(14) 0.90226(10) 0.3862(2) 0.0502(4) Uani d . 1 1
H H4 1.2136 0.9439 0.4251 0.060 Uiso calc R 1 1
C C5 0.99292(11) 0.86611(8) 0.25086(18) 0.0343(3) Uani d . 1 1
C C6 0.94567(12) 0.70446(8) 0.2115(2) 0.0380(3) Uani d . 1 1
C C7 1.30826(14) 0.79919(12) 0.5050(2) 0.0574(5) Uani d . 1 1
H H7A 1.3650 0.8150 0.4264 0.086 Uiso calc R 1 1
H H7B 1.3122 0.7402 0.5275 0.086 Uiso calc R 1 1
H H7C 1.3189 0.8286 0.6197 0.086 Uiso calc R 1 1
C C8 0.88794(12) 0.90408(8) 0.17407(18) 0.0364(3) Uani d . 1 1
C C9 0.77171(13) 1.00954(9) 0.1004(2) 0.0463(4) Uani d . 1 1
C C10 0.71625(13) 0.92605(9) 0.0469(2) 0.0403(3) Uani d . 1 1
C C11 0.60962(13) 0.91307(11) 0.1470(2) 0.0502(4) Uani d . 1 1
H H11 0.5570 0.9565 0.1037 0.060 Uiso calc R 1 1
C C12 0.69487(16) 0.92380(12) -0.1627(2) 0.0565(5) Uani d . 1 1
H H12A 0.7637 0.9304 -0.2187 0.085 Uiso calc R 1 1
H H12B 0.6455 0.9683 -0.2015 0.085 Uiso calc R 1 1
H H12C 0.6620 0.8713 -0.1991 0.085 Uiso calc R 1 1
C C13 0.62931(18) 0.92271(16) 0.3541(2) 0.0755(6) Uani d . 1 1
H H13A 0.6825 0.8821 0.4004 0.113 Uiso calc R 1 1
H H13B 0.5609 0.9145 0.4104 0.113 Uiso calc R 1 1
H H13C 0.6570 0.9777 0.3823 0.113 Uiso calc R 1 1
C C14 0.5557(2) 0.82921(17) 0.1010(4) 0.0935(8) Uani d . 1 1
H H14A 0.6040 0.7852 0.1465 0.140 Uiso calc R 1 1
H H14B 0.5424 0.8240 -0.0299 0.140 Uiso calc R 1 1
H H14C 0.4866 0.8255 0.1576 0.140 Uiso calc R 1 1
N N1 1.06558(11) 0.92563(7) 0.30766(19) 0.0475(3) Uani d . 1 1
N N2 0.80181(10) 0.86483(7) 0.10681(16) 0.0382(3) Uani d . 1 1
N N3 0.87614(11) 0.98947(8) 0.17332(19) 0.0459(3) Uani d D 1 1
H H3 0.9282(14) 1.0274(10) 0.208(3) 0.066(5) Uiso d D 1 1
O O1 0.85037(10) 0.71349(6) 0.12055(16) 0.0499(3) Uani d D 1 1
H H1 0.8310(18) 0.7624(4) 0.109(3) 0.075 Uiso d D 1 1
O O2 0.98114(10) 0.63550(7) 0.25044(19) 0.0606(4) Uani d . 1 1
O O3 0.73227(11) 1.07853(7) 0.0816(2) 0.0687(4) Uani d . 1 1

loop_
_atom_site_aniso_label
_atom_site_aniso_U_11
_atom_site_aniso_U_22
_atom_site_aniso_U_33
_atom_site_aniso_U_12
_atom_site_aniso_U_13
_atom_site_aniso_U_23
C1 0.0366(7) 0.0277(6) 0.0341(6) 0.0013(5) 0.0064(5) 0.0019(5)
C2 0.0377(8) 0.0335(7) 0.0422(7) 0.0061(6) 0.0051(6) 0.0037(5)
C3 0.0362(8) 0.0468(8) 0.0412(7) 0.0022(6) 0.0021(6) 0.0027(6)
C4 0.0417(9) 0.0429(9) 0.0641(9) -0.0103(7) -0.0101(7) 0.0015(7)
C5 0.0353(7) 0.0283(6) 0.0392(7) -0.0019(5) 0.0021(5) 0.0023(5)
C6 0.0399(8) 0.0271(7) 0.0474(7) 0.0013(6) 0.0054(6) -0.0007(5)
C7 0.0376(9) 0.0683(12) 0.0649(10) 0.0034(8) -0.0059(7) 0.0029(8)
C8 0.0389(8) 0.0257(7) 0.0444(7) -0.0004(5) 0.0019(6) 0.0017(5)
C9 0.0439(9) 0.0318(8) 0.0625(9) 0.0029(6) -0.0005(7) 0.0021(6)
C10 0.0389(8) 0.0338(7) 0.0470(8) 0.0030(6) -0.0049(6) 0.0013(6)
C11 0.0362(8) 0.0590(10) 0.0543(9) -0.0013(7) -0.0032(6) -0.0023(7)
C12 0.0643(11) 0.0590(11) 0.0454(8) 0.0105(8) -0.0020(7) 0.0053(7)
C13 0.0623(13) 0.1113(19) 0.0536(10) -0.0148(11) 0.0090(9) -0.0095(10)
C14 0.0753(16) 0.1046(18) 0.1019(17) -0.0496(14) 0.0153(13) -0.0230(14)
N1 0.0431(8) 0.0325(7) 0.0652(8) -0.0056(5) -0.0082(6) 0.0031(6)
N2 0.0370(7) 0.0290(6) 0.0478(6) -0.0004(5) -0.0033(5) 0.0015(5)
N3 0.0406(7) 0.0266(6) 0.0689(8) -0.0005(5) -0.0075(6) -0.0002(5)
O1 0.0463(6) 0.0279(5) 0.0737(7) -0.0019(5) -0.0094(5) -0.0031(5)
O2 0.0548(7) 0.0265(5) 0.0989(9) 0.0039(5) -0.0055(6) 0.0038(5)
O3 0.0566(8) 0.0315(6) 0.1157(11) 0.0103(5) -0.0100(7) 0.0003(6)

loop_
_atom_type_symbol
_atom_type_description
_atom_type_scat_dispersion_real
_atom_type_scat_dispersion_imag
_atom_type_scat_source
C C 0.0033 0.0016 'International Tables Vol C Tables 4.2.6.8 and 6.1.1.4'
H H 0.0000 0.0000 'International Tables Vol C Tables 4.2.6.8 and 6.1.1.4'
N N 0.0061 0.0033 'International Tables Vol C Tables 4.2.6.8 and 6.1.1.4'
O O 0.0106 0.0060 'International Tables Vol C Tables 4.2.6.8 and 6.1.1.4'

loop_
_geom_angle_atom_site_label_1
_geom_angle_atom_site_label_2
_geom_angle_atom_site_label_3
_geom_angle
C2 C1 C5 116.11(12)
C2 C1 C6 114.13(12)
C5 C1 C6 129.76(12)
C3 C2 C1 122.12(13)
C3 C2 H2 118.9
C1 C2 H2 118.9
C4 C3 C2 116.36(13)
C4 C3 C7 121.43(15)
C2 C3 C7 122.21(15)
N1 C4 C3 124.46(14)
N1 C4 H4 117.8
C3 C4 H4 117.8
N1 C5 C1 122.55(13)
N1 C5 C8 110.42(12)
C1 C5 C8 127.01(12)
O2 C6 O1 120.56(13)
O2 C6 C1 118.47(13)
O1 C6 C1 120.97(11)
C3 C7 H7A 109.5
C3 C7 H7B 109.5
H7A C7 H7B 109.5
C3 C7 H7C 109.5
H7A C7 H7C 109.5
H7B C7 H7C 109.5
N2 C8 N3 113.88(12)
N2 C8 C5 126.36(12)
N3 C8 C5 119.75(12)
O3 C9 N3 127.10(15)
O3 C9 C10 127.42(15)
N3 C9 C10 105.48(12)
N2 C10 C12 110.19(13)
N2 C10 C9 102.79(11)
C12 C10 C9 108.25(13)
N2 C10 C11 111.41(12)
C12 C10 C11 112.47(13)
C9 C10 C11 111.28(13)
C13 C11 C14 110.02(17)
C13 C11 C10 112.34(14)
C14 C11 C10 112.06(15)
C13 C11 H11 107.4
C14 C11 H11 107.4
C10 C11 H11 107.4
C10 C12 H12A 109.5
C10 C12 H12B 109.5
H12A C12 H12B 109.5
C10 C12 H12C 109.5
H12A C12 H12C 109.5
H12B C12 H12C 109.5
C11 C13 H13A 109.5
C11 C13 H13B 109.5
H13A C13 H13B 109.5
C11 C13 H13C 109.5
H13A C13 H13C 109.5
H13B C13 H13C 109.5
C11 C14 H14A 109.5
C11 C14 H14B 109.5
H14A C14 H14B 109.5
C11 C14 H14C 109.5
H14A C14 H14C 109.5
H14B C14 H14C 109.5
C4 N1 C5 118.40(13)
C8 N2 C10 108.71(11)
C9 N3 C8 109.09(12)
C9 N3 H3 123.8(13)
C8 N3 H3 127.1(14)
C6 O1 H1 113.3(16)

loop_
_geom_bond_atom_site_label_1
_geom_bond_atom_site_label_2
_geom_bond_distance
C1 C2 1.393(2)
C1 C5 1.4116(18)
C1 C6 1.5317(19)
C2 C3 1.385(2)
C2 H2 0.9300
C3 C4 1.376(2)
C3 C7 1.505(2)
C4 N1 1.335(2)
C4 H4 0.9300
C5 N1 1.3426(18)
C5 C8 1.4813(19)
C6 O2 1.2124(17)
C6 O1 1.2959(19)
C7 H7A 0.9600
C7 H7B 0.9600
C7 H7C 0.9600
C8 N2 1.2840(18)
C8 N3 1.3767(18)
C9 O3 1.2087(18)
C9 N3 1.373(2)
C9 C10 1.535(2)
C10 N2 1.4699(17)
C10 C12 1.531(2)
C10 C11 1.542(2)
C11 C13 1.519(2)
C11 C14 1.521(3)
C11 H11 0.9800
C12 H12A 0.9600
C12 H12B 0.9600
C12 H12C 0.9600
C13 H13A 0.9600
C13 H13B 0.9600
C13 H13C 0.9600
C14 H14A 0.9600
C14 H14B 0.9600
C14 H14C 0.9600
N3 H3 0.898(9)
O1 H1 0.8203(10)

loop_
_geom_hbond_atom_site_label_D
_geom_hbond_atom_site_label_H
_geom_hbond_atom_site_label_A
_geom_hbond_site_symmetry_A
_geom_hbond_distance_DH
_geom_hbond_distance_HA
_geom_hbond_distance_DA
_geom_hbond_angle_DHA
O1 H1 N2 . 0.8203(10) 1.681(3) 2.4972(16) 173(2)
N3 H3 O2 2_755 0.898(9) 2.062(11) 2.9387(18) 165.0(19)

loop_
_cod_related_entry_id
_cod_related_entry_database
_cod_related_entry_code
1 ChemSpider 82867
